data_4116596
loop_
_publ_author_name
'Daesung Lee'
'Jason K. Sello'
'Stuart L. Schreiber'

_publ_section_title
;
 A Strategy for Macrocyclic Ring Closure and Functionalization Aimed
 toward Split-Pool Syntheses
;
_journal_name_full 'Journal of the American Chemical Society'
_journal_page_first 10648
_journal_page_last 10649
_journal_paper_doi 10.1021/ja992658m
_journal_volume 121
_journal_year 1999
_chemical_formula_sum 'C20 H27 N O3'
_chemical_formula_weight 329.43
_chemical_name_systematic
; 
 ? 
;
_space_group_IT_number 18
_symmetry_cell_setting orthorhombic
_symmetry_space_group_name_Hall 'P 2 2ab'
_symmetry_space_group_name_H-M 'P 21 21 2'
_atom_sites_solution_hydrogens geom
_atom_sites_solution_primary direct
_atom_sites_solution_secondary difmap
_audit_creation_method SHELXL-97
_cell_angle_alpha 90.00
_cell_angle_beta 90.00
_cell_angle_gamma 90.00
_cell_formula_units_Z 4
_cell_length_a 16.9921(6)
_cell_length_b 18.2387(8)
_cell_length_c 5.9150(3)
_cell_measurement_reflns_used 60
_cell_measurement_temperature 213(2)
_cell_measurement_theta_max 19.32
_cell_measurement_theta_min 3.65
_cell_volume 1833.14(14)
_computing_cell_refinement 'SMART (Bruker, V4.050, 1995)'
_computing_data_collection 'ASTRO (Bruker, V4.050, 1995)'
_computing_data_reduction 'SAINT (Bruker, V5.A06, 1997)'
_computing_molecular_graphics 'SHELXTL (Bruker, 1998, ver 5.10)'
_computing_publication_material 'CIFTAB (Sheldrick, 1993)'
_computing_structure_refinement 'SHELXL-97 (Sheldrick, 1997)'
_computing_structure_solution 'SHELXS-97 (Sheldrick, 1990)'
_diffrn_ambient_temperature 213(2)
_diffrn_measured_fraction_theta_full 0.998
_diffrn_measured_fraction_theta_max 0.998
_diffrn_measurement_method '\w, 0.3 deg'
_diffrn_radiation_monochromator graphite
_diffrn_radiation_source 'normal-focus sealed tube'
_diffrn_radiation_type MoK\a
_diffrn_radiation_wavelength 0.71073
_diffrn_reflns_av_R_equivalents 0.0628
_diffrn_reflns_av_sigmaI/netI 0.0907
_diffrn_reflns_limit_h_max 16
_diffrn_reflns_limit_h_min -21
_diffrn_reflns_limit_k_max 18
_diffrn_reflns_limit_k_min -22
_diffrn_reflns_limit_l_max 7
_diffrn_reflns_limit_l_min -7
_diffrn_reflns_number 10949
_diffrn_reflns_theta_full 26.42
_diffrn_reflns_theta_max 26.42
_diffrn_reflns_theta_min 1.64
_diffrn_standards_decay_% <1
_diffrn_standards_interval_count 0
_diffrn_standards_number 0
_exptl_absorpt_coefficient_mu 0.079
_exptl_absorpt_correction_type none
_exptl_crystal_colour colorless
_exptl_crystal_density_diffrn 1.194
_exptl_crystal_description plate
_exptl_crystal_F_000 712
_exptl_crystal_size_max 0.15
_exptl_crystal_size_mid 0.15
_exptl_crystal_size_min 0.05
_refine_diff_density_max 0.301
_refine_diff_density_min -0.278
_refine_diff_density_rms 0.042
_refine_ls_abs_structure_details 'Flack H D (1983), Acta Cryst. A39, 876-881'
_refine_ls_abs_structure_Flack 1.4(18)
_refine_ls_extinction_method none
_refine_ls_goodness_of_fit_ref 1.064
_refine_ls_hydrogen_treatment mixed
_refine_ls_matrix_type full
_refine_ls_number_parameters 217
_refine_ls_number_reflns 3760
_refine_ls_number_restraints 0
_refine_ls_restrained_S_all 1.064
_refine_ls_R_factor_all 0.1295
_refine_ls_R_factor_gt 0.0553
_refine_ls_shift/su_max 0.003
_refine_ls_shift/su_mean 0.000
_refine_ls_structure_factor_coef Fsqd
_refine_ls_weighting_details 'calc w=1/[\s^2^(Fo^2^)+(0.0492P)^2^+0.0000P] where P=(Fo^2^+2Fc^2^)/3'
_refine_ls_weighting_scheme calc
_refine_ls_wR_factor_gt 0.1114
_refine_ls_wR_factor_ref 0.1287
_reflns_number_gt 1984
_reflns_number_total 3760
_reflns_threshold_expression >2sigma(I)
_cod_data_source_file ja992658m_12.cif
_cod_data_source_block sls13
_cod_original_cell_volume 1833.1(1)
_cod_database_code 4116596

loop_
_symmetry_equiv_pos_as_xyz
'x, y, z'
'-x, -y, z'
'-x+1/2, y+1/2, -z'
'x+1/2, -y+1/2, -z'

loop_
_atom_site_label
_atom_site_type_symbol
_atom_site_fract_x
_atom_site_fract_y
_atom_site_fract_z
_atom_site_U_iso_or_equiv
_atom_site_adp_type
_atom_site_occupancy
_atom_site_symmetry_multiplicity
_atom_site_calc_flag
_atom_site_refinement_flags
O1 O -0.43513(11) -0.77575(11) -0.6512(3) 0.0409(5) Uani 1 1 d .
O2 O -0.32790(13) -0.72109(14) -0.5063(4) 0.0620(7) Uani 1 1 d .
O3 O -0.53603(11) -0.72902(12) -0.1429(4) 0.0506(6) Uani 1 1 d .
N1 N -0.58191(13) -0.78249(14) -0.4587(4) 0.0383(6) Uani 1 1 d .
C1 C -0.37667(17) -0.72517(18) -0.6547(5) 0.0451(8) Uani 1 1 d .
C2 C -0.38316(19) -0.67391(18) -0.8522(6) 0.0534(9) Uani 1 1 d .
H2A H -0.4208 -0.6945 -0.9630 0.064 Uiso 1 1 calc R
C3 C -0.4142(2) -0.5999(2) -0.7681(7) 0.0708(12) Uani 1 1 d .
H3A H -0.3745 -0.5772 -0.6704 0.085 Uiso 1 1 calc R
H3B H -0.4224 -0.5674 -0.8981 0.085 Uiso 1 1 calc R
C4 C -0.4884(4) -0.6064(3) -0.6421(9) 0.1074(18) Uani 1 1 d .
H4A H -0.5298 -0.6285 -0.7225 0.129 Uiso 1 1 calc R
C5 C -0.5044(3) -0.5882(2) -0.4553(10) 0.1074(18) Uani 1 1 d .
H5A H -0.4617 -0.5668 -0.3790 0.129 Uiso 1 1 calc R
C6 C -0.5793(3) -0.5918(2) -0.3093(9) 0.0995(16) Uani 1 1 d .
H6A H -0.5639 -0.5904 -0.1497 0.119 Uiso 1 1 calc R
H6B H -0.6111 -0.5481 -0.3395 0.119 Uiso 1 1 calc R
C7 C -0.62979(18) -0.65900(17) -0.3481(6) 0.0509(9) Uani 1 1 d .
H7A H -0.6510 -0.6586 -0.5040 0.061 Uiso 1 1 calc R
C8 C -0.57927(17) -0.72645(18) -0.3122(5) 0.0412(7) Uani 1 1 d .
C9 C -0.52736(16) -0.84520(17) -0.4344(5) 0.0402(8) Uani 1 1 d .
H9A H -0.5383 -0.8786 -0.5625 0.048 Uiso 1 1 calc R
C10 C -0.44034(16) -0.82254(16) -0.4551(5) 0.0388(8) Uani 1 1 d .
H10A H -0.4247 -0.7945 -0.3191 0.047 Uiso 1 1 calc R
C11 C -0.38768(16) -0.88828(17) -0.4795(5) 0.0387(8) Uani 1 1 d .
C12 C -0.33280(17) -0.90498(18) -0.3168(6) 0.0501(9) Uani 1 1 d .
H12A H -0.3276 -0.8745 -0.1894 0.060 Uiso 1 1 calc R
C13 C -0.28473(19) -0.96647(19) -0.3382(7) 0.0584(9) Uani 1 1 d .
H13A H -0.2478 -0.9773 -0.2248 0.070 Uiso 1 1 calc R
C14 C -0.29092(19) -1.01118(19) -0.5229(6) 0.0549(9) Uani 1 1 d .
H14A H -0.2587 -1.0528 -0.5369 0.066 Uiso 1 1 calc R
C15 C -0.34511(18) -0.99435(18) -0.6881(6) 0.0516(9) Uani 1 1 d .
H15A H -0.3495 -1.0244 -0.8166 0.062 Uiso 1 1 calc R
C16 C -0.39329(17) -0.93339(16) -0.6665(6) 0.0459(8) Uani 1 1 d .
H16A H -0.4302 -0.9226 -0.7802 0.055 Uiso 1 1 calc R
C17 C -0.54195(17) -0.88907(18) -0.2197(6) 0.0563(10) Uani 1 1 d .
H17A H -0.5969 -0.9034 -0.2129 0.085 Uiso 1 1 calc R
H17B H -0.5292 -0.8592 -0.0891 0.085 Uiso 1 1 calc R
H17C H -0.5091 -0.9326 -0.2203 0.085 Uiso 1 1 calc R
C18 C -0.63276(17) -0.78383(18) -0.6566(5) 0.0515(8) Uani 1 1 d .
H18A H -0.6658 -0.7404 -0.6574 0.077 Uiso 1 1 calc R
H18B H -0.6657 -0.8273 -0.6520 0.077 Uiso 1 1 calc R
H18C H -0.6008 -0.7847 -0.7924 0.077 Uiso 1 1 calc R
C19 C -0.6966(2) -0.6589(2) -0.1793(7) 0.0840(13) Uani 1 1 d .
H19A H -0.7292 -0.7018 -0.2029 0.126 Uiso 1 1 calc R
H19B H -0.7280 -0.6150 -0.1996 0.126 Uiso 1 1 calc R
H19C H -0.6753 -0.6598 -0.0271 0.126 Uiso 1 1 calc R
C20 C -0.3034(2) -0.6636(2) -0.9665(6) 0.0763(12) Uani 1 1 d .
H20A H -0.2839 -0.7107 -1.0182 0.114 Uiso 1 1 calc R
H20B H -0.2664 -0.6427 -0.8594 0.114 Uiso 1 1 calc R
H20C H -0.3091 -0.6309 -1.0947 0.114 Uiso 1 1 calc R

loop_
_atom_site_aniso_label
_atom_site_aniso_U_11
_atom_site_aniso_U_22
_atom_site_aniso_U_33
_atom_site_aniso_U_23
_atom_site_aniso_U_13
_atom_site_aniso_U_12
O1 0.0335(11) 0.0422(11) 0.0469(12) 0.0053(12) -0.0087(10) -0.0098(10)
O2 0.0474(13) 0.0890(18) 0.0497(13) 0.0059(16) -0.0114(12) -0.0255(14)
O3 0.0464(12) 0.0550(14) 0.0505(13) -0.0029(13) -0.0119(11) 0.0021(12)
N1 0.0291(13) 0.0421(15) 0.0438(14) 0.0056(14) -0.0091(12) -0.0015(12)
C1 0.0357(18) 0.053(2) 0.0469(19) -0.005(2) 0.0015(17) -0.0086(18)
C2 0.053(2) 0.060(2) 0.0476(19) 0.005(2) -0.0050(18) -0.0215(18)
C3 0.069(3) 0.063(3) 0.080(3) 0.020(2) 0.013(2) -0.012(2)
C4 0.143(5) 0.071(3) 0.108(4) 0.018(4) 0.041(4) 0.007(3)
C5 0.120(4) 0.044(3) 0.158(5) 0.014(3) 0.038(4) -0.004(3)
C6 0.085(3) 0.055(3) 0.158(5) 0.010(3) 0.030(4) 0.007(2)
C7 0.047(2) 0.048(2) 0.059(2) 0.000(2) -0.0010(18) 0.0070(18)
C8 0.0355(18) 0.0437(19) 0.0443(19) 0.0078(19) 0.0016(16) -0.0012(17)
C9 0.0334(18) 0.0404(18) 0.0467(18) 0.0033(16) -0.0031(15) -0.0048(16)
C10 0.0355(18) 0.0464(19) 0.0345(17) 0.0044(16) -0.0030(14) -0.0026(15)
C11 0.0331(17) 0.0431(18) 0.0401(18) -0.0014(17) -0.0034(15) -0.0023(15)
C12 0.0401(19) 0.058(2) 0.052(2) -0.0085(18) -0.0087(18) 0.0058(17)
C13 0.044(2) 0.064(2) 0.067(2) 0.005(2) -0.011(2) 0.0126(18)
C14 0.046(2) 0.050(2) 0.070(2) -0.007(2) 0.002(2) 0.0085(18)
C15 0.049(2) 0.049(2) 0.057(2) -0.0040(19) 0.0047(19) 0.0003(18)
C16 0.0393(18) 0.050(2) 0.049(2) 0.0021(19) -0.0051(17) -0.0039(17)
C17 0.043(2) 0.054(2) 0.072(3) 0.015(2) 0.0065(17) 0.0021(17)
C18 0.0461(19) 0.059(2) 0.0491(19) -0.001(2) -0.0088(17) 0.0065(17)
C19 0.061(2) 0.088(3) 0.104(3) 0.016(3) 0.013(3) 0.028(2)
C20 0.072(3) 0.087(3) 0.071(3) 0.014(2) 0.020(2) -0.019(2)

loop_
_atom_type_symbol
_atom_type_description
_atom_type_scat_dispersion_real
_atom_type_scat_dispersion_imag
_atom_type_scat_source
C C 0.0033 0.0016 'International Tables Vol C Tables 4.2.6.8 and 6.1.1.4'
H H 0.0000 0.0000 'International Tables Vol C Tables 4.2.6.8 and 6.1.1.4'
N N 0.0061 0.0033 'International Tables Vol C Tables 4.2.6.8 and 6.1.1.4'
O O 0.0106 0.0060 'International Tables Vol C Tables 4.2.6.8 and 6.1.1.4'

loop_
_geom_angle_atom_site_label_1
_geom_angle_atom_site_label_2
_geom_angle_atom_site_label_3
_geom_angle
C1 O1 C10 117.4(2)
C8 N1 C18 123.6(3)
C8 N1 C9 120.4(2)
C18 N1 C9 115.9(3)
O2 C1 O1 122.2(3)
O2 C1 C2 125.3(3)
O1 C1 C2 112.5(3)
C1 C2 C20 110.9(3)
C1 C2 C3 108.8(3)
C20 C2 C3 109.9(3)
C4 C3 C2 112.9(3)
C5 C4 C3 130.3(7)
C4 C5 C6 134.5(7)
C7 C6 C5 114.7(4)
C19 C7 C6 108.9(3)
C19 C7 C8 109.5(3)
C6 C7 C8 108.3(3)
O3 C8 N1 120.8(3)
O3 C8 C7 118.6(3)
N1 C8 C7 120.6(3)
N1 C9 C17 112.7(2)
N1 C9 C10 112.7(2)
C17 C9 C10 111.3(2)
O1 C10 C11 111.0(3)
O1 C10 C9 106.4(2)
C11 C10 C9 111.4(2)
C12 C11 C16 118.4(3)
C12 C11 C10 120.9(3)
C16 C11 C10 120.7(3)
C11 C12 C13 120.8(3)
C14 C13 C12 120.5(3)
C13 C14 C15 119.0(3)
C14 C15 C16 120.5(3)
C11 C16 C15 120.7(3)

loop_
_geom_bond_atom_site_label_1
_geom_bond_atom_site_label_2
_geom_bond_distance
O1 C1 1.356(3)
O1 C10 1.443(3)
O2 C1 1.210(3)
O3 C8 1.243(3)
N1 C8 1.341(4)
N1 C18 1.455(4)
N1 C9 1.479(4)
C1 C2 1.500(4)
C2 C20 1.527(4)
C2 C3 1.533(5)
C3 C4 1.470(6)
C4 C5 1.185(6)
C5 C6 1.539(6)
C6 C7 1.513(5)
C7 C19 1.512(5)
C7 C8 1.515(4)
C9 C17 1.521(4)
C9 C10 1.540(4)
C10 C11 1.503(4)
C11 C12 1.374(4)
C11 C16 1.382(4)
C12 C13 1.393(4)
C13 C14 1.367(5)
C14 C15 1.378(4)
C15 C16 1.387(4)

loop_
_geom_torsion_atom_site_label_1
_geom_torsion_atom_site_label_2
_geom_torsion_atom_site_label_3
_geom_torsion_atom_site_label_4
_geom_torsion
C10 O1 C1 O2 3.7(4)
C10 O1 C1 C2 -172.9(2)
O2 C1 C2 C20 49.1(5)
O1 C1 C2 C20 -134.5(3)
O2 C1 C2 C3 -71.9(4)
O1 C1 C2 C3 104.5(3)
C1 C2 C3 C4 -54.4(4)
C20 C2 C3 C4 -176.0(4)
C2 C3 C4 C5 122.4(6)
C3 C4 C5 C6 179.4(4)
C4 C5 C6 C7 35.0(8)
C5 C6 C7 C19 174.7(4)
C5 C6 C7 C8 55.6(5)
C18 N1 C8 O3 178.3(3)
C9 N1 C8 O3 -6.3(4)
C18 N1 C8 C7 -0.9(4)
C9 N1 C8 C7 174.4(3)
C19 C7 C8 O3 -72.6(4)
C6 C7 C8 O3 46.1(4)
C19 C7 C8 N1 106.7(4)
C6 C7 C8 N1 -134.6(3)
C8 N1 C9 C17 65.7(3)
C18 N1 C9 C17 -118.6(3)
C8 N1 C9 C10 -61.4(3)
C18 N1 C9 C10 114.3(3)
C1 O1 C10 C11 -85.9(3)
C1 O1 C10 C9 152.8(3)
N1 C9 C10 O1 -46.8(3)
C17 C9 C10 O1 -174.6(2)
N1 C9 C10 C11 -167.9(3)
C17 C9 C10 C11 64.4(4)
O1 C10 C11 C12 125.8(3)
C9 C10 C11 C12 -115.9(3)
O1 C10 C11 C16 -54.2(3)
C9 C10 C11 C16 64.2(4)
C16 C11 C12 C13 -0.9(5)
C10 C11 C12 C13 179.2(3)
C11 C12 C13 C14 0.5(5)
C12 C13 C14 C15 0.3(5)
C13 C14 C15 C16 -0.7(5)
C12 C11 C16 C15 0.5(5)
C10 C11 C16 C15 -179.5(3)
C14 C15 C16 C11 0.3(5)
